data_4030729
loop_
_publ_author_name
'Liao, J.-H.'
'Leroux, F.'
'Guyomard, D.'
'Piffard, Y.'
'Tournoux, M.'

_publ_section_title
;
 Hydrothermal synthesis and structures of Cu2Mn(PO4)2(H2O) and
 CuMn2(PO4)2(H2O)
;
_journal_name_full 'European Journal of Solid State and Inorganic Chemistry'
_journal_page_first 403
_journal_page_last 414
_journal_volume 32
_journal_year 1995
_chemical_formula_sum 'Cu H2 Mn2 O9 P2'
_chemical_formula_weight 381.4
_space_group_IT_number 14
_symmetry_cell_setting monoclinic
_symmetry_Int_Tables_number 14
_symmetry_space_group_name_Hall '-P 2yn'
_symmetry_space_group_name_H-M 'P 1 21/n 1'
_cell_angle_alpha 90
_cell_angle_beta 115.11(1)
_cell_angle_gamma 90
_cell_formula_units_Z 4
_cell_length_a 8.332(1)
_cell_length_b 10.094(2)
_cell_length_c 9.092(1)
_cell_volume 692.40(19)
_diffrn_ambient_temperature 293
_diffrn_radiation_probe x-ray
_diffrn_radiation_type MoK\a
_diffrn_radiation_wavelength 0.71073
_exptl_absorpt_coefficient_mu 7.133
_exptl_crystal_density_diffrn 3.663
_refine_ls_number_parameters 72
_refine_ls_number_reflns 1448
_refine_ls_R_factor_gt 0.078
_refine_ls_wR_factor_gt 0.083
_cod_data_source_file EJSSIC-1995-32-403-414-2.cif
_cod_data_source_block CuMn2
_cod_original_sg_symbol_H-M 'P 21/n'
_cod_original_formula_sum 'H2 Cu Mn2 O9 P2'
_cod_database_code 4030729

loop_
_symmetry_equiv_pos_site_id
_symmetry_equiv_pos_as_xyz
1 x,y,z
2 1/2-x,1/2+y,1/2-z
3 -x,-y,-z
4 1/2+x,1/2-y,1/2+z

loop_
_atom_site_label
_atom_site_type_symbol
_atom_site_thermal_displace_type
_atom_site_fract_x
_atom_site_fract_y
_atom_site_fract_z
_atom_site_occupancy
_atom_site_U_iso_or_equiv
Cu Cu Uiso 0.1424(2) 0.6266(2) 0.0588(2) 1.000 0.0070(10)
Mn1 Mn Uiso 0.1101(3) 0.6416(2) -0.4660(2) 1.000 0.0070(10)
Mn2 Mn Uiso 0.4844(3) 0.3769(2) 0.2235(2) 1.000 0.0050(10)
P1 P Uiso 0.2059(5) 0.4232(3) -0.1694(4) 1.000 0.0040(10)
P2 P Uiso 0.3761(5) 0.6678(3) 0.3578(4) 1.000 0.0040(10)
O1 O Uiso 0.0883(13) 0.4806(9) -0.0905(10) 1.000 0.007(2)
O2 O Uiso 0.3714(13) 0.3557(9) -0.0389(11) 1.000 0.009(2)
O3 O Uiso 0.0926(12) 0.3229(8) -0.2982(10) 1.000 0.003(2)
O4 O Uiso 0.2647(13) 0.5346(9) -0.2494(11) 1.000 0.009(2)
O5 O Uiso 0.2237(12) 0.7560(9) 0.2443(10) 1.000 0.007(2)
O6 O Uiso 0.3534(12) 0.6361(9) 0.5132(10) 1.000 0.007(2)
O7 O Uiso 0.5549(13) 0.7329(9) 0.3967(11) 1.000 0.008(2)
O8 O Uiso 0.3482(13) 0.5454(9) 0.2476(11) 1.000 0.010(2)
O9 O Uiso 0.1193(14) 0.4116(10) 0.4274(12) 1.000 0.017(2)

loop_
_atom_type_symbol
_atom_type_description
_atom_type_scat_dispersion_real
_atom_type_scat_dispersion_imag
_atom_type_scat_source
Cu Cu 0.3201 1.2651 ' International Tables Vol C Tables 4.2.6.8 and 6.1.1.4'
Mn Mn 0.3368 0.7283 ' International Tables Vol C Tables 4.2.6.8 and 6.1.1.4'
O O 0.0106 0.0060 ' International Tables Vol C Tables 4.2.6.8 and 6.1.1.4'
P P 0.1023 0.0942 ' International Tables Vol C Tables 4.2.6.8 and 6.1.1.4'

loop_
_geom_angle_atom_site_label_1
_geom_angle_atom_site_label_2
_geom_angle_atom_site_label_3
_geom_angle
_geom_angle_site_symmetry_1
_geom_angle_site_symmetry_3
_geom_angle_publ_flag
O1 Cu O5 170.0(4) . . yes
O1 Cu O8 98.6(4) . . yes
O1 Cu O1 76.9(4) . 3_565 yes
O1 Cu O7 97.1(4) . 4_464 yes
O5 Cu O8 71.8(4) . . yes
O1 Cu O5 101.6(4) 3_565 . yes
O5 Cu O7 92.7(4) . 4_464 yes
O1 Cu O8 98.9(4) 3_565 . yes
O7 Cu O8 148.2(4) 4_464 . yes
O1 Cu O7 111.6(4) 3_565 4_464 yes
O4 Mn1 O6 81.0(4) . 1_554 yes
O4 Mn1 O9 77.6(3) . 1_554 yes
O2 Mn1 O4 118.5(4) 2_554 . yes
O3 Mn1 O4 158.1(4) 3_564 . yes
O4 Mn1 O9 87.3(4) . 3_565 yes
O6 Mn1 O9 75.9(4) 1_554 1_554 yes
O2 Mn1 O6 88.0(4) 2_554 1_554 yes
O3 Mn1 O6 107.2(4) 3_564 1_554 yes
O6 Mn1 O9 163.5(4) 1_554 3_565 yes
O2 Mn1 O9 155.6(4) 2_554 1_554 yes
O3 Mn1 O9 84.8(3) 3_564 1_554 yes
O9 Mn1 O9 90.4(4) 1_554 3_565 yes
O2 Mn1 O3 82.6(3) 2_554 3_564 yes
O2 Mn1 O9 107.8(4) 2_554 3_565 yes
O3 Mn1 O9 80.0(4) 3_564 3_565 yes
O2 Mn2 O8 101.1(4) . . yes
O2 Mn2 O5 95.2(4) . 2_545 yes
O2 Mn2 O4 96.2(4) . 3_665 yes
O2 Mn2 O6 166.0(4) . 3_666 yes
O2 Mn2 O3 79.6(3) . 4_555 yes
O5 Mn2 O8 86.9(4) 2_545 . yes
O4 Mn2 O8 101.0(4) 3_665 . yes
O6 Mn2 O8 92.5(4) 3_666 . yes
O3 Mn2 O8 170.2(4) 4_555 . yes
O4 Mn2 O5 164.6(3) 3_665 2_545 yes
O5 Mn2 O6 88.7(3) 2_545 3_666 yes
O3 Mn2 O5 83.4(4) 4_555 2_545 yes
O4 Mn2 O6 77.9(4) 3_665 3_666 yes
O3 Mn2 O4 88.6(4) 4_555 3_665 yes
O3 Mn2 O6 87.6(3) 4_555 3_666 yes
O1 P1 O2 110.0(5) . . yes
O1 P1 O3 107.2(6) . . yes
O1 P1 O4 109.8(5) . . yes
O2 P1 O3 110.8(5) . . yes
O2 P1 O4 109.2(6) . . yes
O3 P1 O4 109.9(5) . . yes
O5 P2 O6 110.5(6) . . yes
O5 P2 O7 110.7(5) . . yes
O5 P2 O8 100.0(5) . . yes
O6 P2 O7 111.4(5) . . yes
O6 P2 O8 112.7(5) . . yes
O7 P2 O8 111.0(6) . . yes
Cu O1 P1 127.4(7) . . yes
Cu O1 Cu 103.1(5) . 3_565 yes
Cu O1 P1 126.9(5) 3_565 . yes
Mn2 O2 P1 129.1(6) . . yes
Mn1 O2 Mn2 94.7(4) 2_544 . yes
Mn1 O2 P1 119.3(6) 2_544 . yes
Mn1 O3 P1 128.9(5) 3_564 . yes
Mn2 O3 P1 131.6(5) 4_454 . yes
Mn1 O3 Mn2 93.6(4) 3_564 4_454 yes
Mn1 O4 P1 128.5(7) . . yes
Mn1 O4 Mn2 93.9(4) . 3_665 yes
Mn2 O4 P1 137.1(6) 3_665 . yes
Cu O5 P2 94.3(5) . . yes
Cu O5 Mn2 117.4(5) . 2_555 yes
Mn2 O5 P2 133.9(5) 2_555 . yes
Mn1 O6 P2 125.0(6) 1_556 . yes
Mn2 O6 P2 139.1(6) 3_666 . yes
Mn1 O6 Mn2 94.2(4) 1_556 3_666 yes
Cu O7 P2 120.2(6) 4_565 . yes
Cu O8 Mn2 122.8(4) . . yes
Cu O8 P2 93.8(5) . . yes
Mn2 O8 P2 140.7(6) . . yes
Mn1 O9 Mn1 89.6(4) 1_556 3_565 yes

loop_
_geom_bond_atom_site_label_1
_geom_bond_atom_site_label_2
_geom_bond_distance
_geom_bond_site_symmetry_2
_geom_bond_publ_flag
Cu O1 1.923(9) . yes
Cu O5 2.010(9) . yes
Cu O8 2.015(10) . yes
Cu O1 2.328(11) 3_565 yes
Cu O7 1.950(9) 4_464 yes
Mn1 O4 2.133(9) . yes
Mn1 O6 2.115(11) 1_554 yes
Mn1 O9 2.530(10) 1_554 yes
Mn1 O2 2.166(9) 2_554 yes
Mn1 O3 2.122(9) 3_564 yes
Mn1 O9 2.153(13) 3_565 yes
Mn2 O2 2.172(9) . yes
Mn2 O8 2.107(10) . yes
Mn2 O5 2.239(11) 2_545 yes
Mn2 O4 2.192(12) 3_665 yes
Mn2 O6 2.197(8) 3_666 yes
Mn2 O3 2.252(9) 4_555 yes
P1 O1 1.551(11) . yes
P1 O2 1.544(11) . yes
P1 O3 1.533(9) . yes
P1 O4 1.528(10) . yes
P2 O5 1.536(10) . yes
P2 O6 1.537(10) . yes
P2 O7 1.526(12) . yes
P2 O8 1.545(10) . yes

loop_
_geom_torsion_atom_site_label_1
_geom_torsion_atom_site_label_2
_geom_torsion_atom_site_label_3
_geom_torsion_atom_site_label_4
_geom_torsion
_geom_torsion_site_symmetry_1
_geom_torsion_site_symmetry_3
_geom_torsion_site_symmetry_4
_geom_torsion_publ_flag
O8 Cu O1 P1 -65.6(7) . . . no
O8 Cu O1 Cu 97.2(4) . . 3_565 no
O1 Cu O1 P1 -162.7(7) 3_565 . . no
O1 Cu O1 Cu 0.0(3) 3_565 . 3_565 no
O7 Cu O1 P1 86.7(7) 4_464 . . no
O7 Cu O1 Cu -110.6(4) 4_464 . 3_565 no
O8 Cu O5 P2 1.6(5) . . . no
O8 Cu O5 Mn2 -143.8(6) . . 2_555 no
O1 Cu O5 P2 97.2(5) 3_565 . . no
O1 Cu O5 Mn2 -48.1(5) 3_565 . 2_555 no
O7 Cu O5 P2 -150.1(5) 4_464 . . no
O7 Cu O5 Mn2 64.6(5) 4_464 . 2_555 no
O1 Cu O8 Mn2 16.5(7) . . . no
O1 Cu O8 P2 -178.8(5) . . . no
O5 Cu O8 Mn2 -166.3(7) . . . no
O5 Cu O8 P2 -1.6(5) . . . no
O1 Cu O8 Mn2 94.4(6) 3_565 . . no
O1 Cu O8 P2 -100.9(5) 3_565 . . no
O7 Cu O8 Mn2 -102.2(8) 4_464 . . no
O7 Cu O8 P2 62.5(10) 4_464 . . no
O1 Cu O1 Cu 0.0(4) . 3_565 3_565 no
O1 Cu O1 P1 -162.9(7) . 3_565 3_565 no
O5 Cu O1 Cu -169.9(4) . 3_565 3_565 no
O5 Cu O1 P1 27.2(7) . 3_565 3_565 no
O8 Cu O1 Cu -96.8(4) . 3_565 3_565 no
O8 Cu O1 P1 100.3(6) . 3_565 3_565 no
O1 Cu O7 P2 102.9(7) . 4_464 4_464 no
O5 Cu O7 P2 -79.3(7) . 4_464 4_464 no
O8 Cu O7 P2 -138.1(7) . 4_464 4_464 no
O6 Mn1 O4 P1 -145.0(8) 1_554 . . no
O6 Mn1 O4 Mn2 27.3(3) 1_554 . 3_665 no
O9 Mn1 O4 P1 -67.6(7) 1_554 . . no
O9 Mn1 O4 Mn2 104.7(4) 1_554 . 3_665 no
O2 Mn1 O4 P1 132.2(7) 2_554 . . no
O2 Mn1 O4 Mn2 -55.5(5) 2_554 . 3_665 no
O3 Mn1 O4 P1 -30.9(16) 3_564 . . no
O3 Mn1 O4 Mn2 141.5(10) 3_564 . 3_665 no
O9 Mn1 O4 P1 23.4(7) 3_565 . . no
O9 Mn1 O4 Mn2 -164.3(4) 3_565 . 3_665 no
O4 Mn1 O6 P2 165.3(7) . 1_554 1_554 no
O4 Mn1 O6 Mn2 -27.3(3) . 1_554 3_665 no
O4 Mn1 O9 Mn1 87.2(4) . 1_554 3_564 no
O4 Mn1 O2 Mn2 162.4(4) . 2_554 2_554 no
O4 Mn1 O2 P1 22.0(9) . 2_554 2_554 no
O4 Mn1 O3 Mn2 -172.0(10) . 3_564 2_554 no
O4 Mn1 O3 P1 -16.9(17) . 3_564 3_564 no
O4 Mn1 O9 Mn1 -77.5(3) . 3_565 3_564 no
O8 Mn2 O2 P1 -13.2(8) . . . no
O8 Mn2 O2 Mn1 -147.5(4) . . 2_544 no
O5 Mn2 O2 P1 74.6(8) 2_545 . . no
O5 Mn2 O2 Mn1 -59.6(4) 2_545 . 2_544 no
O4 Mn2 O2 P1 -115.7(8) 3_665 . . no
O4 Mn2 O2 Mn1 110.0(4) 3_665 . 2_544 no
O3 Mn2 O2 P1 156.9(8) 4_555 . . no
O3 Mn2 O2 Mn1 22.6(4) 4_555 . 2_544 no
O2 Mn2 O8 Cu 9.1(7) . . . no
O2 Mn2 O8 P2 -146.4(10) . . . no
O5 Mn2 O8 Cu -85.7(6) 2_545 . . no
O5 Mn2 O8 P2 118.8(10) 2_545 . . no
O4 Mn2 O8 Cu 107.7(6) 3_665 . . no
O4 Mn2 O8 P2 -47.9(10) 3_665 . . no
O6 Mn2 O8 Cu -174.2(6) 3_666 . . no
O6 Mn2 O8 P2 30.3(10) 3_666 . . no
O2 Mn2 O5 Cu 137.4(5) . 2_545 2_545 no
O2 Mn2 O5 P2 9.3(8) . 2_545 2_545 no
O8 Mn2 O5 Cu -121.8(5) . 2_545 2_545 no
O8 Mn2 O5 P2 110.1(8) . 2_545 2_545 no
O2 Mn2 O4 Mn1 -140.7(4) . 3_665 3_665 no
O2 Mn2 O4 P1 48.2(9) . 3_665 3_665 no
O8 Mn2 O4 Mn1 116.7(4) . 3_665 3_665 no
O8 Mn2 O4 P1 -54.4(9) . 3_665 3_665 no
O8 Mn2 O6 Mn1 -127.5(4) . 3_666 3_665 no
O8 Mn2 O6 P2 68.2(9) . 3_666 3_666 no
O2 Mn2 O3 Mn1 -23.1(4) . 4_555 2_544 no
O2 Mn2 O3 P1 -177.1(9) . 4_555 4_555 no
O2 P1 O1 Cu 68.1(8) . . . no
O2 P1 O1 Cu -90.7(7) . . 3_565 no
O3 P1 O1 Cu -171.3(6) . . . no
O3 P1 O1 Cu 29.9(7) . . 3_565 no
O4 P1 O1 Cu -52.0(8) . . . no
O4 P1 O1 Cu 149.2(6) . . 3_565 no
O1 P1 O2 Mn2 -17.4(9) . . . no
O1 P1 O2 Mn1 107.7(7) . . 2_544 no
O3 P1 O2 Mn2 -135.7(7) . . . no
O3 P1 O2 Mn1 -10.6(9) . . 2_544 no
O4 P1 O2 Mn2 103.1(8) . . . no
O4 P1 O2 Mn1 -131.8(6) . . 2_544 no
O1 P1 O3 Mn1 76.8(8) . . 3_564 no
O1 P1 O3 Mn2 -68.9(8) . . 4_454 no
O2 P1 O3 Mn1 -163.1(7) . . 3_564 no
O2 P1 O3 Mn2 51.1(10) . . 4_454 no
O4 P1 O3 Mn1 -42.4(10) . . 3_564 no
O4 P1 O3 Mn2 171.9(7) . . 4_454 no
O1 P1 O4 Mn1 -72.2(8) . . . no
O1 P1 O4 Mn2 119.0(8) . . 3_665 no
O2 P1 O4 Mn1 167.1(6) . . . no
O2 P1 O4 Mn2 -1.7(10) . . 3_665 no
O3 P1 O4 Mn1 45.4(9) . . . no
O3 P1 O4 Mn2 -123.4(8) . . 3_665 no
O6 P2 O5 Cu -121.0(5) . . . no
O6 P2 O5 Mn2 14.5(9) . . 2_555 no
O7 P2 O5 Cu 115.1(5) . . . no
O7 P2 O5 Mn2 -109.4(8) . . 2_555 no
O8 P2 O5 Cu -2.0(6) . . . no
O8 P2 O5 Mn2 133.5(8) . . 2_555 no
O5 P2 O6 Mn1 23.1(8) . . 1_556 no
O5 P2 O6 Mn2 -137.7(8) . . 3_666 no
O7 P2 O6 Mn1 146.6(6) . . 1_556 no
O7 P2 O6 Mn2 -14.2(10) . . 3_666 no
O8 P2 O6 Mn1 -87.8(8) . . 1_556 no
O8 P2 O6 Mn2 111.4(9) . . 3_666 no
O5 P2 O7 Cu 79.0(7) . . 4_565 no
O6 P2 O7 Cu -44.4(8) . . 4_565 no
O8 P2 O7 Cu -170.9(5) . . 4_565 no
O5 P2 O8 Cu 2.0(6) . . . no
O5 P2 O8 Mn2 161.5(9) . . . no
O6 P2 O8 Cu 119.3(5) . . . no
O6 P2 O8 Mn2 -81.2(11) . . . no
O7 P2 O8 Cu -114.9(5) . . . no
O7 P2 O8 Mn2 44.6(11) . . . no
